data_7227891
loop_
_publ_author_name
'Ito, Suguru'
'Taguchi, Tomohiro'
'Yamada, Takeshi'
'Ubukata, Takashi'
'Yamaguchi, Yoshitaka'
'Asami, Masatoshi'

_publ_section_title
;
 Indolylbenzothiadiazoles with varying substituents on the indole ring: a
 systematic study on the self-recovering mechanochromic luminescence
;
_journal_issue 28
_journal_name_full 'RSC Adv.'
_journal_page_first 16953
_journal_paper_doi 10.1039/C7RA01006K
_journal_volume 7
_journal_year 2017
_chemical_formula_moiety 'C20 H19 N3 O S'
_chemical_formula_sum 'C20 H19 N3 O S'
_chemical_formula_weight 349.45
_chemical_melting_point 409.6(8)
_chemical_name_systematic ' 2-(2,1,3-Benzothiadiazol-4-yl)-3-methyl-1H-indol-1-yl-2,2-dimethylpropan-1-one'
_space_group_crystal_system monoclinic
_space_group_IT_number 14
_space_group_name_Hall '-P 2yn'
_space_group_name_H-M_alt 'P 1 21/n 1'
_symmetry_space_group_name_Hall '-P 2yn'
_symmetry_space_group_name_H-M 'P 1 21/n 1'
_atom_sites_solution_hydrogens geom
_atom_sites_solution_primary direct
_atom_sites_solution_secondary difmap
_audit_update_record
;
2016-12-19 deposited with the CCDC.
2017-03-10 downloaded from the CCDC.
;
_cell_angle_alpha 90.0000
_cell_angle_beta 98.941(7)
_cell_angle_gamma 90.0000
_cell_formula_units_Z 8
_cell_length_a 12.119(5)
_cell_length_b 13.780(5)
_cell_length_c 21.310(8)
_cell_measurement_reflns_used 10055
_cell_measurement_temperature 223
_cell_measurement_theta_max 30.23
_cell_measurement_theta_min 2.08
_cell_volume 3516(2)
_computing_cell_refinement CrystalClear
_computing_data_collection 'CrystalClear (Rigaku Inc., 2007)'
_computing_data_reduction CrystalClear
_computing_molecular_graphics 'CrystalStructure 4.2.1'
_computing_publication_material 'CrystalStructure 4.2.1 (Rigaku, 2016)'
_computing_structure_refinement 'SHELXL Version 2014/7 (Sheldrick, 2008)'
_computing_structure_solution 'SIR2011 (Burla, et al., 2012)'
_diffrn_ambient_temperature 223
_diffrn_detector_area_resol_mean 7.314
_diffrn_measured_fraction_theta_full 0.994
_diffrn_measured_fraction_theta_max 0.995
_diffrn_measurement_device_type 'Rigaku Mercury70'
_diffrn_measurement_method \w
_diffrn_radiation_type 'Mo K\a'
_diffrn_radiation_wavelength 0.71075
_diffrn_reflns_av_R_equivalents 0.0360
_diffrn_reflns_Laue_measured_fraction_full 0.994
_diffrn_reflns_Laue_measured_fraction_max 0.995
_diffrn_reflns_limit_h_max 9
_diffrn_reflns_limit_h_min -15
_diffrn_reflns_limit_k_max 17
_diffrn_reflns_limit_k_min -17
_diffrn_reflns_limit_l_max 27
_diffrn_reflns_limit_l_min -27
_diffrn_reflns_number 27090
_diffrn_reflns_point_group_measured_fraction_full 0.994
_diffrn_reflns_point_group_measured_fraction_max 0.995
_diffrn_reflns_theta_full 25.242
_diffrn_reflns_theta_max 27.499
_diffrn_reflns_theta_min 3.129
_diffrn_standards_number 0
_exptl_absorpt_coefficient_mu 0.197
_exptl_absorpt_correction_T_max 0.961
_exptl_absorpt_correction_T_min 0.873
_exptl_absorpt_correction_type numerical
_exptl_absorpt_process_details 'NUMABS (Rigaku, 1999)'
_exptl_crystal_colour yellow
_exptl_crystal_density_diffrn 1.320
_exptl_crystal_density_method 'not measured'
_exptl_crystal_description prism
_exptl_crystal_F_000 1472.00
_exptl_crystal_preparation ', Luminescent'
_exptl_crystal_recrystallization_method 'Re-crystallisation from solvent: hexane/diethyl ether'
_exptl_crystal_size_max 0.400
_exptl_crystal_size_mid 0.400
_exptl_crystal_size_min 0.200
_refine_diff_density_max 0.24
_refine_diff_density_min -0.33
_refine_ls_extinction_method none
_refine_ls_goodness_of_fit_ref 1.082
_refine_ls_hydrogen_treatment mixed
_refine_ls_number_parameters 475
_refine_ls_number_reflns 8018
_refine_ls_number_restraints 0
_refine_ls_R_factor_all 0.0643
_refine_ls_R_factor_gt 0.0506
_refine_ls_shift/su_max 0.000
_refine_ls_structure_factor_coef Fsqd
_refine_ls_weighting_details 'w = 1/[\s^2^(Fo^2^)+(0.0523P)^2^+0.9487P] where P=(Fo^2^+2Fc^2^)/3'
_refine_ls_weighting_scheme calc
_refine_ls_wR_factor_gt 0.1178
_refine_ls_wR_factor_ref 0.1268
_reflns_Friedel_coverage 0.000
_reflns_number_gt 6550
_reflns_number_total 8018
_reflns_threshold_expression F^2^>2.0\s(F^2^)
_cod_data_source_file c7ra01006k2.cif
_cod_data_source_block TMCA069
_cod_depositor_comments
;
The following automatic conversions were performed:

'_chemical_melting_point' value '408.75-410.35' was changed to
'409.6(8)' - the average value was taken and precision was estimated.

Automatic conversion script
Id: cif_fix_values 4973 2017-02-22 13:04:09Z antanas 
;
_cod_database_code 7227891

loop_
_space_group_symop_id
_space_group_symop_operation_xyz
1 +X,+Y,+Z
2 1/2-X,1/2+Y,1/2-Z
3 -X,-Y,-Z
4 -1/2+X,-1/2-Y,-1/2+Z

loop_
_atom_site_label
_atom_site_type_symbol
_atom_site_fract_x
_atom_site_fract_y
_atom_site_fract_z
_atom_site_U_iso_or_equiv
_atom_site_adp_type
_atom_site_occupancy
_atom_site_site_symmetry_order
_atom_site_calc_flag
_atom_site_refinement_flags_posn
_atom_site_refinement_flags_adp
S1 S 0.22473(4) 0.16211(4) 0.34900(2) 0.04262(14) Uani 1 1 d . .
S2 S 0.57913(4) 0.21916(4) 0.41771(3) 0.05101(16) Uani 1 1 d . .
O1 O 0.51755(11) 0.26982(10) 0.25450(7) 0.0494(3) Uani 1 1 d . .
O2 O 0.32832(12) 0.43543(10) 0.46539(7) 0.0522(4) Uani 1 1 d . .
N1 N 0.51561(11) 0.10790(10) 0.24034(7) 0.0329(3) Uani 1 1 d . .
N2 N 0.32477(11) 0.12639(11) 0.31264(7) 0.0356(3) Uani 1 1 d . .
N3 N 0.12244(12) 0.09730(12) 0.31413(8) 0.0426(4) Uani 1 1 d . .
N4 N 0.24921(11) 0.29723(10) 0.49434(7) 0.0311(3) Uani 1 1 d . .
N5 N 0.45867(12) 0.22682(11) 0.44035(7) 0.0385(3) Uani 1 1 d . .
N6 N 0.64584(13) 0.15136(12) 0.47277(9) 0.0479(4) Uani 1 1 d . .
C1 C 0.62951(13) 0.08867(13) 0.26178(8) 0.0337(4) Uani 1 1 d . .
C2 C 0.71816(14) 0.15210(14) 0.28107(9) 0.0395(4) Uani 1 1 d . .
H2A H 0.7079 0.2197 0.2809 0.047 Uiso 1 1 calc R U
C3 C 0.82211(15) 0.11040(16) 0.30046(10) 0.0475(5) Uani 1 1 d . .
H3A H 0.8836 0.1508 0.3143 0.057 Uiso 1 1 calc R U
C4 C 0.83766(16) 0.01086(17) 0.30002(10) 0.0497(5) Uani 1 1 d . .
H4A H 0.9092 -0.0148 0.3137 0.060 Uiso 1 1 calc R U
C5 C 0.75061(16) -0.05108(15) 0.27998(10) 0.0461(5) Uani 1 1 d . .
H5A H 0.7623 -0.1185 0.2793 0.055 Uiso 1 1 calc R U
C6 C 0.64374(14) -0.01207(13) 0.26061(8) 0.0363(4) Uani 1 1 d . .
C7 C 0.53633(15) -0.05607(13) 0.24165(9) 0.0364(4) Uani 1 1 d . .
C8 C 0.46005(14) 0.01765(12) 0.23075(8) 0.0329(4) Uani 1 1 d . .
C9 C 0.33834(14) 0.00786(12) 0.22673(8) 0.0326(4) Uani 1 1 d . .
C10 C 0.27713(15) -0.05739(13) 0.18722(9) 0.0380(4) Uani 1 1 d . .
H10 H 0.3128 -0.0921 0.1581 0.046 Uiso 1 1 calc R U
C11 C 0.16179(16) -0.07477(14) 0.18843(9) 0.0428(4) Uani 1 1 d . .
H11 H 0.1238 -0.1207 0.1604 0.051 Uiso 1 1 calc R U
C12 C 0.10513(15) -0.02677(14) 0.22902(9) 0.0407(4) Uani 1 1 d . .
H12 H 0.0290 -0.0392 0.2297 0.049 Uiso 1 1 calc R U
C13 C 0.16389(14) 0.04247(13) 0.27027(8) 0.0350(4) Uani 1 1 d . .
C14 C 0.28031(13) 0.05965(12) 0.26978(8) 0.0308(3) Uani 1 1 d . .
C15 C 0.5131(2) -0.16229(15) 0.24216(13) 0.0499(5) Uani 1 1 d . .
H1 H 0.570(3) -0.196(2) 0.2710(15) 0.099(10) Uiso 1 1 d . .
H2 H 0.441(2) -0.1746(19) 0.2524(12) 0.077(8) Uiso 1 1 d . .
H3 H 0.508(2) -0.192(2) 0.1998(16) 0.100(10) Uiso 1 1 d . .
C16 C 0.47932(14) 0.20333(13) 0.22118(9) 0.0354(4) Uani 1 1 d . .
C17 C 0.40590(16) 0.22126(13) 0.15635(9) 0.0400(4) Uani 1 1 d . .
C18 C 0.28403(18) 0.23887(17) 0.16462(11) 0.0572(6) Uani 1 1 d . .
H18A H 0.2809 0.2900 0.1956 0.069 Uiso 1 1 calc R U
H18B H 0.2412 0.2581 0.1242 0.069 Uiso 1 1 calc R U
H18C H 0.2529 0.1797 0.1793 0.069 Uiso 1 1 calc R U
C19 C 0.4492(2) 0.31563(15) 0.13020(11) 0.0574(6) Uani 1 1 d . .
H19A H 0.4449 0.3679 0.1602 0.069 Uiso 1 1 calc R U
H19B H 0.5262 0.3069 0.1240 0.069 Uiso 1 1 calc R U
H19C H 0.4038 0.3316 0.0899 0.069 Uiso 1 1 calc R U
C20 C 0.4141(2) 0.14125(16) 0.10797(10) 0.0653(7) Uani 1 1 d . .
H20A H 0.4918 0.1314 0.1036 0.078 Uiso 1 1 calc R U
H20B H 0.3838 0.0815 0.1223 0.078 Uiso 1 1 calc R U
H20C H 0.3720 0.1599 0.0673 0.078 Uiso 1 1 calc R U
C21 C 0.13587(13) 0.31068(12) 0.47145(8) 0.0300(3) Uani 1 1 d . .
C22 C 0.07732(15) 0.39509(13) 0.45195(9) 0.0373(4) Uani 1 1 d . .
H22 H 0.1136 0.4555 0.4524 0.045 Uiso 1 1 calc R U
C23 C -0.03613(15) 0.38651(15) 0.43188(9) 0.0430(4) Uani 1 1 d . .
H23 H -0.0778 0.4421 0.4180 0.052 Uiso 1 1 calc R U
C24 C -0.09043(15) 0.29719(15) 0.43177(9) 0.0436(4) Uani 1 1 d . .
H24 H -0.1676 0.2935 0.4170 0.052 Uiso 1 1 calc R U
C25 C -0.03296(14) 0.21463(14) 0.45286(9) 0.0390(4) Uani 1 1 d . .
H25 H -0.0704 0.1549 0.4531 0.047 Uiso 1 1 calc R U
C26 C 0.08234(13) 0.22050(12) 0.47407(8) 0.0308(3) Uani 1 1 d . .
C27 C 0.16554(13) 0.15087(12) 0.49909(8) 0.0326(4) Uani 1 1 d . .
C28 C 0.26564(13) 0.19916(12) 0.51146(8) 0.0310(3) Uani 1 1 d . .
C29 C 0.37707(13) 0.15671(12) 0.53024(8) 0.0317(3) Uani 1 1 d . .
C30 C 0.40051(15) 0.09499(13) 0.58099(9) 0.0385(4) Uani 1 1 d . .
H30 H 0.3440 0.0818 0.6054 0.046 Uiso 1 1 calc R U
C31 C 0.50651(16) 0.04997(14) 0.59847(9) 0.0440(4) Uani 1 1 d . .
H31 H 0.5173 0.0075 0.6334 0.053 Uiso 1 1 calc R U
C32 C 0.59248(16) 0.06686(14) 0.56583(10) 0.0435(4) Uani 1 1 d . .
H32 H 0.6628 0.0382 0.5783 0.052 Uiso 1 1 calc R U
C33 C 0.57255(14) 0.12912(13) 0.51235(9) 0.0376(4) Uani 1 1 d . .
C34 C 0.46520(13) 0.17293(12) 0.49373(8) 0.0324(4) Uani 1 1 d . .
C35 C 0.14532(18) 0.04488(14) 0.50527(13) 0.0467(5) Uani 1 1 d . .
H4 H 0.104(2) 0.0184(18) 0.4652(13) 0.074(8) Uiso 1 1 d . .
H5 H 0.212(2) 0.0082(18) 0.5133(12) 0.071(7) Uiso 1 1 d . .
H6 H 0.100(2) 0.0289(17) 0.5418(12) 0.068(7) Uiso 1 1 d . .
C36 C 0.32129(14) 0.38004(13) 0.50817(9) 0.0350(4) Uani 1 1 d . .
C37 C 0.37300(16) 0.40153(14) 0.57701(9) 0.0419(4) Uani 1 1 d . .
C38 C 0.49465(18) 0.36686(17) 0.59069(12) 0.0613(6) Uani 1 1 d . .
H38A H 0.5368 0.3963 0.5605 0.074 Uiso 1 1 calc R U
H38B H 0.5271 0.3856 0.6335 0.074 Uiso 1 1 calc R U
H38C H 0.4970 0.2968 0.5867 0.074 Uiso 1 1 calc R U
C39 C 0.3721(2) 0.51279(16) 0.58358(12) 0.0607(6) Uani 1 1 d . .
H39A H 0.4153 0.5414 0.5536 0.073 Uiso 1 1 calc R U
H39B H 0.2958 0.5362 0.5748 0.073 Uiso 1 1 calc R U
H39C H 0.4047 0.5308 0.6265 0.073 Uiso 1 1 calc R U
C40 C 0.3050(2) 0.3560(2) 0.62408(10) 0.0678(7) Uani 1 1 d . .
H40A H 0.3399 0.3709 0.6671 0.081 Uiso 1 1 calc R U
H40B H 0.2297 0.3820 0.6168 0.081 Uiso 1 1 calc R U
H40C H 0.3023 0.2862 0.6182 0.081 Uiso 1 1 calc R U

loop_
_atom_site_aniso_label
_atom_site_aniso_U_11
_atom_site_aniso_U_22
_atom_site_aniso_U_33
_atom_site_aniso_U_23
_atom_site_aniso_U_13
_atom_site_aniso_U_12
S1 0.0386(2) 0.0476(3) 0.0437(3) -0.0068(2) 0.0127(2) 0.0026(2)
S2 0.0449(3) 0.0518(3) 0.0615(3) 0.0099(2) 0.0244(2) 0.0031(2)
O1 0.0519(8) 0.0347(7) 0.0575(9) -0.0125(6) -0.0046(7) 0.0044(6)
O2 0.0649(9) 0.0449(8) 0.0459(8) 0.0101(6) 0.0059(7) -0.0195(7)
N1 0.0288(7) 0.0312(7) 0.0397(8) -0.0021(6) 0.0079(6) 0.0009(5)
N2 0.0335(7) 0.0391(8) 0.0345(8) -0.0030(6) 0.0059(6) 0.0002(6)
N3 0.0337(8) 0.0491(10) 0.0461(9) 0.0009(7) 0.0102(7) 0.0015(7)
N4 0.0287(7) 0.0300(7) 0.0336(7) 0.0016(6) 0.0019(6) -0.0031(5)
N5 0.0370(8) 0.0381(8) 0.0419(9) 0.0033(7) 0.0109(7) -0.0002(6)
N6 0.0359(8) 0.0453(10) 0.0649(11) 0.0027(8) 0.0151(8) 0.0039(7)
C1 0.0293(8) 0.0396(10) 0.0336(9) 0.0010(7) 0.0092(7) 0.0031(7)
C2 0.0346(9) 0.0445(10) 0.0406(10) 0.0006(8) 0.0096(8) -0.0040(8)
C3 0.0320(9) 0.0641(14) 0.0466(11) 0.0050(10) 0.0070(8) -0.0034(9)
C4 0.0330(9) 0.0661(14) 0.0513(12) 0.0097(10) 0.0112(9) 0.0101(9)
C5 0.0418(10) 0.0486(12) 0.0498(12) 0.0047(9) 0.0138(9) 0.0138(9)
C6 0.0359(9) 0.0381(10) 0.0368(9) 0.0011(7) 0.0116(7) 0.0059(7)
C7 0.0400(9) 0.0332(9) 0.0373(9) 0.0003(7) 0.0098(8) 0.0042(7)
C8 0.0343(8) 0.0321(9) 0.0330(9) -0.0027(7) 0.0076(7) -0.0003(7)
C9 0.0341(8) 0.0315(9) 0.0321(9) 0.0018(7) 0.0050(7) -0.0007(7)
C10 0.0441(10) 0.0360(9) 0.0335(9) -0.0013(7) 0.0045(8) -0.0043(8)
C11 0.0451(10) 0.0425(11) 0.0386(10) 0.0018(8) -0.0007(8) -0.0100(8)
C12 0.0342(9) 0.0456(11) 0.0406(10) 0.0074(8) 0.0005(8) -0.0074(8)
C13 0.0316(8) 0.0383(10) 0.0353(9) 0.0070(7) 0.0054(7) 0.0007(7)
C14 0.0304(8) 0.0313(9) 0.0301(8) 0.0026(7) 0.0031(6) 0.0002(6)
C15 0.0566(13) 0.0339(11) 0.0588(14) -0.0011(10) 0.0078(11) 0.0042(9)
C16 0.0355(9) 0.0305(9) 0.0414(10) -0.0032(8) 0.0096(8) 0.0029(7)
C17 0.0538(11) 0.0293(9) 0.0366(10) -0.0011(7) 0.0059(8) -0.0021(8)
C18 0.0498(12) 0.0633(14) 0.0535(13) 0.0172(11) -0.0073(10) 0.0034(10)
C19 0.0833(16) 0.0398(11) 0.0503(13) 0.0053(10) 0.0140(12) -0.0086(11)
C20 0.115(2) 0.0416(12) 0.0381(12) -0.0038(9) 0.0091(13) -0.0030(12)
C21 0.0300(8) 0.0325(9) 0.0277(8) 0.0004(7) 0.0052(6) -0.0003(6)
C22 0.0401(9) 0.0337(9) 0.0380(10) 0.0044(8) 0.0062(8) 0.0012(7)
C23 0.0386(9) 0.0452(11) 0.0449(11) 0.0073(9) 0.0057(8) 0.0095(8)
C24 0.0314(9) 0.0511(12) 0.0481(11) -0.0013(9) 0.0060(8) 0.0021(8)
C25 0.0311(8) 0.0406(10) 0.0457(11) -0.0027(8) 0.0073(8) -0.0047(7)
C26 0.0306(8) 0.0308(8) 0.0319(9) -0.0013(7) 0.0081(7) -0.0003(6)
C27 0.0310(8) 0.0292(8) 0.0390(9) 0.0004(7) 0.0100(7) -0.0021(6)
C28 0.0324(8) 0.0294(8) 0.0314(8) 0.0014(7) 0.0059(7) 0.0004(6)
C29 0.0323(8) 0.0291(8) 0.0332(9) -0.0014(7) 0.0040(7) -0.0009(6)
C30 0.0416(9) 0.0390(10) 0.0355(9) 0.0020(8) 0.0080(8) 0.0019(8)
C31 0.0476(10) 0.0443(11) 0.0383(10) 0.0035(8) 0.0006(8) 0.0077(8)
C32 0.0375(9) 0.0415(10) 0.0493(11) -0.0029(9) 0.0003(8) 0.0064(8)
C33 0.0317(8) 0.0331(9) 0.0478(11) -0.0061(8) 0.0049(8) 0.0007(7)
C34 0.0332(8) 0.0281(8) 0.0354(9) -0.0040(7) 0.0042(7) -0.0014(6)
C35 0.0393(10) 0.0299(10) 0.0718(15) 0.0033(10) 0.0116(10) -0.0026(8)
C36 0.0327(8) 0.0335(9) 0.0392(10) -0.0005(8) 0.0066(7) -0.0043(7)
C37 0.0454(10) 0.0382(10) 0.0396(10) -0.0063(8) -0.0013(8) -0.0017(8)
C38 0.0531(12) 0.0520(13) 0.0695(15) -0.0185(12) -0.0194(11) 0.0046(10)
C39 0.0653(14) 0.0434(12) 0.0664(15) -0.0153(11) -0.0111(12) 0.0058(10)
C40 0.0942(18) 0.0754(17) 0.0359(12) -0.0096(11) 0.0169(12) -0.0119(14)

loop_
_atom_type_symbol
_atom_type_description
_atom_type_scat_dispersion_real
_atom_type_scat_dispersion_imag
_atom_type_scat_source
C C 0.0033 0.0016
;
International Tables for Crystallography
(Vol. C, Tables 4.2.6.8 and 6.1.1.4)
;
H H 0.0000 0.0000
;
International Tables for Crystallography
(Vol. C, Table 6.1.1.4)
;
N N 0.0061 0.0033
;
International Tables for Crystallography
(Vol. C, Tables 4.2.6.8 and 6.1.1.4)
;
O O 0.0106 0.0060
;
International Tables for Crystallography
(Vol. C, Tables 4.2.6.8 and 6.1.1.4)
;
S S 0.1246 0.1234
;
International Tables for Crystallography
(Vol. C, Tables 4.2.6.8 and 6.1.1.4)
;

loop_
_geom_angle_atom_site_label_1
_geom_angle_atom_site_label_2
_geom_angle_atom_site_label_3
_geom_angle
N3 S1 N2 101.01(8)
N5 S2 N6 101.24(8)
C1 N1 C8 107.57(14)
C1 N1 C16 120.58(14)
C8 N1 C16 130.62(15)
C14 N2 S1 106.40(11)
C13 N3 S1 106.57(12)
C21 N4 C28 108.07(13)
C21 N4 C36 119.93(14)
C28 N4 C36 130.69(14)
C34 N5 S2 106.20(12)
C33 N6 S2 106.33(13)
C2 C1 C6 122.34(16)
C2 C1 N1 130.35(17)
C6 C1 N1 107.31(15)
C3 C2 C1 116.72(18)
C3 C2 H2A 121.6
C1 C2 H2A 121.6
C4 C3 C2 121.76(19)
C4 C3 H3A 119.1
C2 C3 H3A 119.1
C5 C4 C3 121.28(18)
C5 C4 H4A 119.4
C3 C4 H4A 119.4
C4 C5 C6 118.87(19)
C4 C5 H5A 120.6
C6 C5 H5A 120.6
C1 C6 C5 119.02(17)
C1 C6 C7 108.36(15)
C5 C6 C7 132.51(18)
C8 C7 C6 107.05(16)
C8 C7 C15 127.35(18)
C6 C7 C15 125.19(17)
C7 C8 N1 109.53(15)
C7 C8 C9 125.93(16)
N1 C8 C9 122.70(14)
C10 C9 C14 116.66(15)
C10 C9 C8 122.62(15)
C14 C9 C8 120.36(15)
C9 C10 C11 122.66(17)
C9 C10 H10 118.7
C11 C10 H10 118.7
C12 C11 C10 121.70(18)
C12 C11 H11 119.1
C10 C11 H11 119.1
C11 C12 C13 118.01(16)
C11 C12 H12 121.0
C13 C12 H12 121.0
N3 C13 C12 126.84(16)
N3 C13 C14 112.55(16)
C12 C13 C14 120.59(16)
N2 C14 C9 126.18(15)
N2 C14 C13 113.47(14)
C9 C14 C13 120.35(16)
C7 C15 H1 110.9(18)
C7 C15 H2 111.0(16)
H1 C15 H2 111(2)
C7 C15 H3 113.1(18)
H1 C15 H3 109(2)
H2 C15 H3 102(2)
O1 C16 N1 117.30(17)
O1 C16 C17 121.38(16)
N1 C16 C17 120.89(15)
C20 C17 C18 110.96(19)
C20 C17 C19 107.74(17)
C18 C17 C19 107.26(17)
C20 C17 C16 113.64(17)
C18 C17 C16 110.75(15)
C19 C17 C16 106.13(16)
C17 C18 H18A 109.5
C17 C18 H18B 109.5
H18A C18 H18B 109.5
C17 C18 H18C 109.5
H18A C18 H18C 109.5
H18B C18 H18C 109.5
C17 C19 H19A 109.5
C17 C19 H19B 109.5
H19A C19 H19B 109.5
C17 C19 H19C 109.5
H19A C19 H19C 109.5
H19B C19 H19C 109.5
C17 C20 H20A 109.5
C17 C20 H20B 109.5
H20A C20 H20B 109.5
C17 C20 H20C 109.5
H20A C20 H20C 109.5
H20B C20 H20C 109.5
C22 C21 N4 130.03(15)
C22 C21 C26 122.22(15)
N4 C21 C26 107.67(14)
C23 C22 C21 117.26(17)
C23 C22 H22 121.4
C21 C22 H22 121.4
C22 C23 C24 121.52(17)
C22 C23 H23 119.2
C24 C23 H23 119.2
C25 C24 C23 121.02(17)
C25 C24 H24 119.5
C23 C24 H24 119.5
C24 C25 C26 119.15(17)
C24 C25 H25 120.4
C26 C25 H25 120.4
C25 C26 C21 118.73(16)
C25 C26 C27 133.57(16)
C21 C26 C27 107.69(14)
C28 C27 C26 107.25(15)
C28 C27 C35 127.64(17)
C26 C27 C35 124.97(16)
C27 C28 N4 109.32(15)
C27 C28 C29 127.36(16)
N4 C28 C29 122.73(14)
C30 C29 C34 116.39(16)
C30 C29 C28 122.09(15)
C34 C29 C28 121.41(15)
C29 C30 C31 123.04(17)
C29 C30 H30 118.5
C31 C30 H30 118.5
C32 C31 C30 121.58(18)
C32 C31 H31 119.2
C30 C31 H31 119.2
C31 C32 C33 117.82(17)
C31 C32 H32 121.1
C33 C32 H32 121.1
N6 C33 C32 126.35(17)
N6 C33 C34 112.83(17)
C32 C33 C34 120.78(16)
N5 C34 C33 113.37(15)
N5 C34 C29 126.29(15)
C33 C34 C29 120.33(16)
C27 C35 H4 110.7(15)
C27 C35 H5 113.1(15)
H4 C35 H5 105(2)
C27 C35 H6 112.7(13)
H4 C35 H6 107.8(19)
H5 C35 H6 107(2)
O2 C36 N4 117.41(16)
O2 C36 C37 122.47(16)
N4 C36 C37 119.61(15)
C40 C37 C36 111.54(16)
C40 C37 C38 110.3(2)
C36 C37 C38 111.09(16)
C40 C37 C39 109.70(18)
C36 C37 C39 105.78(16)
C38 C37 C39 108.24(17)
C37 C38 H38A 109.5
C37 C38 H38B 109.5
H38A C38 H38B 109.5
C37 C38 H38C 109.5
H38A C38 H38C 109.5
H38B C38 H38C 109.5
C37 C39 H39A 109.5
C37 C39 H39B 109.5
H39A C39 H39B 109.5
C37 C39 H39C 109.5
H39A C39 H39C 109.5
H39B C39 H39C 109.5
C37 C40 H40A 109.5
C37 C40 H40B 109.5
H40A C40 H40B 109.5
C37 C40 H40C 109.5
H40A C40 H40C 109.5
H40B C40 H40C 109.5

loop_
_geom_bond_atom_site_label_1
_geom_bond_atom_site_label_2
_geom_bond_distance
S1 N3 1.6126(17)
S1 N2 1.6139(15)
S2 N5 1.6107(15)
S2 N6 1.6151(19)
O1 C16 1.207(2)
O2 C36 1.202(2)
N1 C1 1.410(2)
N1 C8 1.414(2)
N1 C16 1.426(2)
N2 C14 1.348(2)
N3 C13 1.357(2)
N4 C21 1.397(2)
N4 C28 1.406(2)
N4 C36 1.440(2)
N5 C34 1.350(2)
N6 C33 1.352(2)
C1 C2 1.396(2)
C1 C6 1.400(3)
C2 C3 1.388(3)
C2 H2A 0.9400
C3 C4 1.385(3)
C3 H3A 0.9400
C4 C5 1.372(3)
C4 H4A 0.9400
C5 C6 1.404(3)
C5 H5A 0.9400
C6 C7 1.436(3)
C7 C8 1.369(2)
C7 C15 1.491(3)
C8 C9 1.470(2)
C9 C10 1.369(2)
C9 C14 1.430(2)
C10 C11 1.422(3)
C10 H10 0.9400
C11 C12 1.357(3)
C11 H11 0.9400
C12 C13 1.413(3)
C12 H12 0.9400
C13 C14 1.432(2)
C15 H1 0.96(3)
C15 H2 0.95(3)
C15 H3 0.99(3)
C16 C17 1.542(3)
C17 C20 1.523(3)
C17 C18 1.534(3)
C17 C19 1.539(3)
C18 H18A 0.9700
C18 H18B 0.9700
C18 H18C 0.9700
C19 H19A 0.9700
C19 H19B 0.9700
C19 H19C 0.9700
C20 H20A 0.9700
C20 H20B 0.9700
C20 H20C 0.9700
C21 C22 1.392(2)
C21 C26 1.407(2)
C22 C23 1.380(3)
C22 H22 0.9400
C23 C24 1.396(3)
C23 H23 0.9400
C24 C25 1.373(3)
C24 H24 0.9400
C25 C26 1.402(2)
C25 H25 0.9400
C26 C27 1.433(2)
C27 C28 1.373(2)
C27 C35 1.490(3)
C28 C29 1.469(2)
C29 C30 1.370(2)
C29 C34 1.433(2)
C30 C31 1.423(3)
C30 H30 0.9400
C31 C32 1.360(3)
C31 H31 0.9400
C32 C33 1.417(3)
C32 H32 0.9400
C33 C34 1.433(2)
C35 H4 0.99(3)
C35 H5 0.95(3)
C35 H6 1.04(2)
C36 C37 1.532(3)
C37 C40 1.528(3)
C37 C38 1.534(3)
C37 C39 1.540(3)
C38 H38A 0.9700
C38 H38B 0.9700
C38 H38C 0.9700
C39 H39A 0.9700
C39 H39B 0.9700
C39 H39C 0.9700
C40 H40A 0.9700
C40 H40B 0.9700
C40 H40C 0.9700

loop_
_geom_torsion_atom_site_label_1
_geom_torsion_atom_site_label_2
_geom_torsion_atom_site_label_3
_geom_torsion_atom_site_label_4
_geom_torsion
N3 S1 N2 C14 0.16(14)
N2 S1 N3 C13 -0.19(14)
N6 S2 N5 C34 -1.06(14)
N5 S2 N6 C33 1.30(15)
C8 N1 C1 C2 -176.27(17)
C16 N1 C1 C2 15.1(3)
C8 N1 C1 C6 4.25(18)
C16 N1 C1 C6 -164.38(15)
C6 C1 C2 C3 -1.2(3)
N1 C1 C2 C3 179.39(17)
C1 C2 C3 C4 0.8(3)
C2 C3 C4 C5 0.3(3)
C3 C4 C5 C6 -1.0(3)
C2 C1 C6 C5 0.5(3)
N1 C1 C6 C5 -179.92(15)
C2 C1 C6 C7 177.22(16)
N1 C1 C6 C7 -3.25(19)
C4 C5 C6 C1 0.6(3)
C4 C5 C6 C7 -175.15(19)
C1 C6 C7 C8 1.0(2)
C5 C6 C7 C8 177.03(19)
C1 C6 C7 C15 -172.09(18)
C5 C6 C7 C15 4.0(3)
C6 C7 C8 N1 1.70(19)
C15 C7 C8 N1 174.57(19)
C6 C7 C8 C9 -163.03(16)
C15 C7 C8 C9 9.8(3)
C1 N1 C8 C7 -3.73(19)
C16 N1 C8 C7 163.34(16)
C1 N1 C8 C9 161.59(15)
C16 N1 C8 C9 -31.3(3)
C7 C8 C9 C10 -52.8(3)
N1 C8 C9 C10 144.34(17)
C7 C8 C9 C14 120.2(2)
N1 C8 C9 C14 -42.7(2)
C14 C9 C10 C11 -0.6(3)
C8 C9 C10 C11 172.65(17)
C9 C10 C11 C12 0.4(3)
C10 C11 C12 C13 0.5(3)
S1 N3 C13 C12 178.83(16)
S1 N3 C13 C14 0.16(18)
C11 C12 C13 N3 -179.74(18)
C11 C12 C13 C14 -1.2(3)
S1 N2 C14 C9 -179.84(14)
S1 N2 C14 C13 -0.08(18)
C10 C9 C14 N2 179.66(17)
C8 C9 C14 N2 6.3(3)
C10 C9 C14 C13 -0.1(2)
C8 C9 C14 C13 -173.47(15)
N3 C13 C14 N2 -0.1(2)
C12 C13 C14 N2 -178.81(16)
N3 C13 C14 C9 179.72(15)
C12 C13 C14 C9 1.0(3)
C1 N1 C16 O1 -44.2(2)
C8 N1 C16 O1 150.13(17)
C1 N1 C16 C17 128.37(17)
C8 N1 C16 C17 -37.3(2)
O1 C16 C17 C20 150.33(19)
N1 C16 C17 C20 -21.9(2)
O1 C16 C17 C18 -84.0(2)
N1 C16 C17 C18 103.76(18)
O1 C16 C17 C19 32.1(2)
N1 C16 C17 C19 -140.14(16)
C28 N4 C21 C22 176.21(17)
C36 N4 C21 C22 7.9(3)
C28 N4 C21 C26 -0.37(17)
C36 N4 C21 C26 -168.63(14)
N4 C21 C22 C23 -179.36(16)
C26 C21 C22 C23 -3.2(3)
C21 C22 C23 C24 0.7(3)
C22 C23 C24 C25 1.2(3)
C23 C24 C25 C26 -0.8(3)
C24 C25 C26 C21 -1.6(3)
C24 C25 C26 C27 179.28(18)
C22 C21 C26 C25 3.7(2)
N4 C21 C26 C25 -179.39(15)
C22 C21 C26 C27 -176.98(15)
N4 C21 C26 C27 -0.08(18)
C25 C26 C27 C28 179.67(18)
C21 C26 C27 C28 0.51(19)
C25 C26 C27 C35 3.8(3)
C21 C26 C27 C35 -175.38(18)
C26 C27 C28 N4 -0.74(19)
C35 C27 C28 N4 175.00(18)
C26 C27 C28 C29 -172.00(16)
C35 C27 C28 C29 3.7(3)
C21 N4 C28 C27 0.70(18)
C36 N4 C28 C27 167.25(16)
C21 N4 C28 C29 172.45(15)
C36 N4 C28 C29 -21.0(3)
C27 C28 C29 C30 -53.2(3)
N4 C28 C29 C30 136.58(18)
C27 C28 C29 C34 122.66(19)
N4 C28 C29 C34 -47.5(2)
C34 C29 C30 C31 1.3(3)
C28 C29 C30 C31 177.38(17)
C29 C30 C31 C32 0.9(3)
C30 C31 C32 C33 -1.7(3)
S2 N6 C33 C32 176.50(16)
S2 N6 C33 C34 -1.13(19)
C31 C32 C33 N6 -177.20(19)
C31 C32 C33 C34 0.3(3)
S2 N5 C34 C33 0.49(18)
S2 N5 C34 C29 -178.75(14)
N6 C33 C34 N5 0.4(2)
C32 C33 C34 N5 -177.35(17)
N6 C33 C34 C29 179.73(16)
C32 C33 C34 C29 1.9(3)
C30 C29 C34 N5 176.55(17)
C28 C29 C34 N5 0.4(3)
C30 C29 C34 C33 -2.6(2)
C28 C29 C34 C33 -178.76(16)
C21 N4 C36 O2 -58.9(2)
C28 N4 C36 O2 135.85(19)
C21 N4 C36 C37 113.13(18)
C28 N4 C36 C37 -52.1(2)
O2 C36 C37 C40 148.7(2)
N4 C36 C37 C40 -23.0(2)
O2 C36 C37 C38 -87.8(2)
N4 C36 C37 C38 100.6(2)
O2 C36 C37 C39 29.5(2)
N4 C36 C37 C39 -142.19(17)
